data_4315234
loop_
_publ_author_name
'Fei-Yan Yi'
'Qi-Pu Lin'
'Tian-Hua Zhou'
'Jiang-Gao Mao'

_publ_section_title
;
 A Series of New Manganese(II) Sulfonate-Arsonates with 2D Layer, 1D
 Chain, and 0D Clusters Structures
;
_journal_name_full 'Inorganic Chemistry'
_journal_page_first 3489
_journal_page_last 3500
_journal_paper_doi 10.1021/ic100103k
_journal_volume 49
_journal_year 2010
_chemical_formula_sum 'C36 H28 As2 Mn2 N4 O13 S2'
_chemical_formula_weight 1048.46
_chemical_name_systematic
; 
 ? 
;
_space_group_IT_number 2
_symmetry_cell_setting triclinic
_symmetry_space_group_name_Hall '-P 1'
_symmetry_space_group_name_H-M 'P -1'
_atom_sites_solution_hydrogens geom
_atom_sites_solution_primary direct
_atom_sites_solution_secondary difmap
_audit_creation_method SHELXL-97
_cell_angle_alpha 81.509(7)
_cell_angle_beta 81.607(8)
_cell_angle_gamma 76.162(8)
_cell_formula_units_Z 2
_cell_length_a 7.967(2)
_cell_length_b 11.658(3)
_cell_length_c 21.204(6)
_cell_measurement_reflns_used 5003
_cell_measurement_temperature 293(2)
_cell_measurement_theta_max 27.4719
_cell_measurement_theta_min 2.5048
_cell_volume 1878.7(9)
_computing_cell_refinement 'CrystalClear (Rigaku/MSC Inc., 2005)'
_computing_data_collection 'CrystalClear (Rigaku/MSC Inc., 2005)'
_computing_data_reduction 'CrystalClear (Rigaku/MSC Inc., 2005)'
_computing_structure_refinement 'SHELXL-97 (Sheldrick, 1997)'
_computing_structure_solution 'SHELXS-97 (Sheldrick, 1990)'
_diffrn_ambient_temperature 293(2)
_diffrn_detector_area_resol_mean 28.5714
_diffrn_measured_fraction_theta_full 0.982
_diffrn_measured_fraction_theta_max 0.982
_diffrn_measurement_device_type 'Saturn70 (4x4 bin mode)'
_diffrn_measurement_method CCD_Profile_fitting
_diffrn_radiation_monochromator graphite
_diffrn_radiation_source 'fine-focus sealed tube'
_diffrn_radiation_type MoK\a
_diffrn_radiation_wavelength 0.71073
_diffrn_reflns_av_R_equivalents 0.0298
_diffrn_reflns_av_sigmaI/netI 0.0508
_diffrn_reflns_limit_h_max 10
_diffrn_reflns_limit_h_min -9
_diffrn_reflns_limit_k_max 15
_diffrn_reflns_limit_k_min -12
_diffrn_reflns_limit_l_max 27
_diffrn_reflns_limit_l_min -27
_diffrn_reflns_number 14940
_diffrn_reflns_theta_full 27.48
_diffrn_reflns_theta_max 27.48
_diffrn_reflns_theta_min 2.72
_exptl_absorpt_coefficient_mu 2.606
_exptl_absorpt_correction_T_max 1
_exptl_absorpt_correction_T_min 0.7454
_exptl_absorpt_correction_type multi-scan
_exptl_crystal_colour yellow
_exptl_crystal_density_diffrn 1.853
_exptl_crystal_density_method 'not measured'
_exptl_crystal_description plate
_exptl_crystal_F_000 1048
_exptl_crystal_size_max 0.32
_exptl_crystal_size_mid 0.12
_exptl_crystal_size_min 0.04
_refine_diff_density_max 0.580
_refine_diff_density_min -0.611
_refine_diff_density_rms 0.082
_refine_ls_extinction_method shelxtl
_refine_ls_goodness_of_fit_ref 1.034
_refine_ls_hydrogen_treatment constr
_refine_ls_matrix_type full
_refine_ls_number_parameters 532
_refine_ls_number_reflns 8472
_refine_ls_number_restraints 0
_refine_ls_restrained_S_all 1.034
_refine_ls_R_factor_all 0.0486
_refine_ls_R_factor_gt 0.0340
_refine_ls_shift/su_max 0.001
_refine_ls_shift/su_mean 0.000
_refine_ls_structure_factor_coef Fsqd
_refine_ls_weighting_details 'calc w=1/[\s^2^(Fo^2^)+(0.0407P)^2^+0.0000P] where P=(Fo^2^+2Fc^2^)/3'
_refine_ls_weighting_scheme calc
_refine_ls_wR_factor_gt 0.0765
_refine_ls_wR_factor_ref 0.0829
_reflns_number_gt 6500
_reflns_number_total 8472
_reflns_threshold_expression >2sigma(I)
_cod_data_source_file ic100103k_si_001_05.cif
_cod_data_source_block 5
_cod_depositor_comments
;
The following automatic conversions were performed:

'_exptl_absorpt_correction_type' value 'Multi-scan' changed to
'multi-scan' according to the built-in table from CIF Core dictionary
named 'cif_core.dic' version 2.4.1 from 2010-06-29.

Automatic conversion script
Id: cif_fix_values 1646 2011-03-28 12:23:43Z adriana 
;
_cod_original_cell_volume 1878.6(9)
_cod_database_code 4315234

loop_
_symmetry_equiv_pos_as_xyz
'x, y, z'
'-x, -y, -z'

loop_
_atom_site_label
_atom_site_type_symbol
_atom_site_fract_x
_atom_site_fract_y
_atom_site_fract_z
_atom_site_U_iso_or_equiv
_atom_site_adp_type
_atom_site_occupancy
_atom_site_symmetry_multiplicity
_atom_site_calc_flag
_atom_site_refinement_flags
_atom_site_disorder_assembly
_atom_site_disorder_group
Mn1 Mn 0.62546(6) 0.33329(4) 0.03220(2) 0.02914(11) Uani 1 1 d . . .
Mn2 Mn 0.59206(5) -0.13394(3) 0.469574(19) 0.02217(10) Uani 1 1 d . . .
As1 As 0.20054(4) 0.45972(2) 0.069596(13) 0.02281(8) Uani 1 1 d . . .
As2 As 0.20066(3) 0.02725(2) 0.426428(12) 0.02112(7) Uani 1 1 d . . .
S1 S 0.52154(9) 0.53737(7) 0.12913(4) 0.02947(16) Uani 1 1 d . . .
S2 S 0.50564(10) -0.11660(6) 0.31192(3) 0.02925(16) Uani 1 1 d . . .
N1 N 0.6631(3) 0.1608(2) -0.01394(14) 0.0395(6) Uani 1 1 d . . .
N2 N 0.7904(3) 0.1808(2) 0.09471(13) 0.0361(6) Uani 1 1 d . . .
N3 N 0.7264(3) -0.3287(2) 0.46257(11) 0.0296(5) Uani 1 1 d . . .
N4 N 0.4977(3) -0.2447(2) 0.56036(12) 0.0301(5) Uani 1 1 d . . .
C1 C 0.1074(5) 0.6546(3) 0.25480(16) 0.0455(9) Uani 1 1 d . . .
H1A H 0.0849 0.6969 0.2902 0.055 Uiso 1 1 calc R . .
C2 C -0.0265(5) 0.6198(3) 0.23352(16) 0.0439(8) Uani 1 1 d . . .
H2A H -0.1386 0.6386 0.2547 0.053 Uiso 1 1 calc R . .
C3 C 0.0057(4) 0.5570(3) 0.18068(14) 0.0318(6) Uani 1 1 d . . .
H3A H -0.0844 0.5326 0.1669 0.038 Uiso 1 1 calc R . .
C4 C 0.1726(3) 0.5304(2) 0.14827(12) 0.0221(5) Uani 1 1 d . . .
C5 C 0.3083(4) 0.5643(2) 0.17060(13) 0.0258(6) Uani 1 1 d . . .
C6 C 0.2746(4) 0.6269(3) 0.22384(15) 0.0368(7) Uani 1 1 d . . .
H6A H 0.3645 0.6500 0.2385 0.044 Uiso 1 1 calc R . .
C7 C 0.6234(5) 0.0405(4) -0.0901(2) 0.0610(11) Uani 1 1 d . . .
H7A H 0.5814 0.0377 -0.1285 0.073 Uiso 1 1 calc R . .
C8 C 0.6035(5) 0.1500(3) -0.06699(19) 0.0495(9) Uani 1 1 d . . .
H8A H 0.5455 0.2184 -0.0902 0.059 Uiso 1 1 calc R . .
C9 C 0.7462(4) 0.0595(3) 0.01966(17) 0.0391(8) Uani 1 1 d . . .
C10 C 0.8119(4) 0.0701(3) 0.07729(17) 0.0383(8) Uani 1 1 d . . .
C11 C 0.8568(4) 0.1903(3) 0.14692(17) 0.0433(8) Uani 1 1 d . . .
H11A H 0.8453 0.2658 0.1587 0.052 Uiso 1 1 calc R . .
C12 C 0.9434(5) 0.0920(4) 0.18511(19) 0.0566(10) Uani 1 1 d . . .
H12A H 0.9889 0.1025 0.2213 0.068 Uiso 1 1 calc R . .
C13 C 0.9602(5) -0.0185(3) 0.1688(2) 0.0624(12) Uani 1 1 d . . .
H13A H 1.0160 -0.0845 0.1942 0.075 Uiso 1 1 calc R . .
C14 C 0.8948(5) -0.0335(3) 0.1143(2) 0.0530(10) Uani 1 1 d . . .
C15 C 0.9129(6) -0.1471(3) 0.0918(3) 0.0731(14) Uani 1 1 d . . .
H15A H 0.9679 -0.2157 0.1156 0.088 Uiso 1 1 calc R . .
C16 C 0.8527(6) -0.1566(3) 0.0375(3) 0.0708(14) Uani 1 1 d . . .
H16A H 0.8660 -0.2313 0.0244 0.085 Uiso 1 1 calc R . .
C17 C 0.7688(5) -0.0539(3) -0.0002(2) 0.0525(10) Uani 1 1 d . . .
C18 C 0.7029(5) -0.0607(3) -0.0573(2) 0.0631(12) Uani 1 1 d . . .
H18A H 0.7141 -0.1337 -0.0720 0.076 Uiso 1 1 calc R . .
C19 C 0.3647(5) 0.2125(3) 0.22170(17) 0.0538(10) Uani 1 1 d . . .
H19A H 0.3974 0.2526 0.1823 0.065 Uiso 1 1 calc R . .
C20 C 0.2359(6) 0.2693(3) 0.26389(18) 0.0601(11) Uani 1 1 d . . .
H20A H 0.1808 0.3480 0.2527 0.072 Uiso 1 1 calc R . .
C21 C 0.1865(5) 0.2109(3) 0.32302(16) 0.0439(8) Uani 1 1 d . . .
H21A H 0.0984 0.2504 0.3511 0.053 Uiso 1 1 calc R . .
C22 C 0.2688(4) 0.0932(2) 0.34035(13) 0.0269(6) Uani 1 1 d . . .
C23 C 0.3987(4) 0.0349(2) 0.29700(13) 0.0261(6) Uani 1 1 d . . .
C24 C 0.4460(4) 0.0952(3) 0.23797(14) 0.0377(7) Uani 1 1 d . . .
H24A H 0.5329 0.0564 0.2092 0.045 Uiso 1 1 calc R . .
C25 C 0.3434(5) -0.2743(3) 0.66486(17) 0.0538(10) Uani 1 1 d . . .
H25A H 0.2689 -0.2406 0.6986 0.065 Uiso 1 1 calc R . .
C26 C 0.4073(5) -0.3937(3) 0.66908(16) 0.0481(9) Uani 1 1 d . . .
H26A H 0.3777 -0.4424 0.7058 0.058 Uiso 1 1 calc R . .
C27 C 0.5187(4) -0.4431(3) 0.61741(15) 0.0357(7) Uani 1 1 d . . .
C28 C 0.5874(5) -0.5678(3) 0.61618(16) 0.0430(8) Uani 1 1 d . . .
H28A H 0.5578 -0.6204 0.6512 0.052 Uiso 1 1 calc R . .
C29 C 0.6938(5) -0.6111(3) 0.56572(17) 0.0436(9) Uani 1 1 d . . .
H29A H 0.7340 -0.6928 0.5658 0.052 Uiso 1 1 calc R . .
C30 C 0.7459(4) -0.5322(3) 0.51175(15) 0.0345(7) Uani 1 1 d . . .
C31 C 0.8619(5) -0.5712(3) 0.45816(17) 0.0466(9) Uani 1 1 d . . .
H31A H 0.9084 -0.6520 0.4564 0.056 Uiso 1 1 calc R . .
C32 C 0.9051(5) -0.4904(3) 0.40927(18) 0.0487(9) Uani 1 1 d . . .
H32A H 0.9809 -0.5151 0.3737 0.058 Uiso 1 1 calc R . .
C33 C 0.8341(4) -0.3699(3) 0.41320(16) 0.0410(8) Uani 1 1 d . . .
H33A H 0.8641 -0.3154 0.3793 0.049 Uiso 1 1 calc R . .
C34 C 0.6820(4) -0.4094(2) 0.51151(13) 0.0275(6) Uani 1 1 d . . .
C35 C 0.5631(4) -0.3639(3) 0.56469(14) 0.0287(6) Uani 1 1 d . . .
C36 C 0.3903(5) -0.2022(3) 0.60938(16) 0.0430(8) Uani 1 1 d . . .
H36A H 0.3437 -0.1207 0.6069 0.052 Uiso 1 1 calc R . .
O1 O 0.5960(3) 0.4117(2) 0.14045(13) 0.0494(6) Uani 1 1 d . . .
O2 O 0.6129(3) 0.6131(2) 0.15138(12) 0.0484(6) Uani 1 1 d . . .
O3 O 0.4900(3) 0.5680(2) 0.06162(10) 0.0415(5) Uani 1 1 d . . .
O4 O 0.0163(3) 0.4046(2) 0.07995(10) 0.0403(6) Uani 1 1 d . . .
H4A H -0.0308 0.4217 0.0469 0.061 Uiso 1 1 calc R . .
O5 O 0.1847(2) 0.56917(17) 0.00797(9) 0.0269(4) Uani 1 1 d . . .
O6 O 0.3655(3) 0.34275(17) 0.06390(9) 0.0287(4) Uani 1 1 d . . .
O7 O 0.6888(3) -0.1226(2) 0.29002(10) 0.0464(6) Uani 1 1 d . . .
O8 O 0.4751(2) -0.14456(16) 0.38193(9) 0.0271(4) Uani 1 1 d . . .
O9 O 0.4228(4) -0.1809(2) 0.27770(11) 0.0537(7) Uani 1 1 d . . .
O11 O 0.0478(3) 0.14858(17) 0.45224(10) 0.0364(5) Uani 1 1 d . . .
H11B H -0.0008 0.1292 0.4877 0.055 Uiso 1 1 calc R . .
O12 O 0.1048(2) -0.08617(17) 0.43488(9) 0.0288(4) Uani 1 1 d . . .
O13 O 0.3601(2) 0.00783(16) 0.47324(9) 0.0242(4) Uani 1 1 d . . .
O1W O 0.8013(3) -0.08702(19) 0.39913(10) 0.0353(5) Uani 1 1 d . . .
H1WA H 0.7580 -0.0325 0.3710 0.053 Uiso 1 1 d R . .
H1WB H 0.8706 -0.0622 0.4179 0.053 Uiso 1 1 d R . .

loop_
_atom_site_aniso_label
_atom_site_aniso_U_11
_atom_site_aniso_U_22
_atom_site_aniso_U_33
_atom_site_aniso_U_23
_atom_site_aniso_U_13
_atom_site_aniso_U_12
Mn1 0.0277(2) 0.0195(2) 0.0385(3) 0.00244(18) -0.00004(19) -0.00772(18)
Mn2 0.0255(2) 0.0164(2) 0.0233(2) -0.00178(15) -0.00145(16) -0.00322(17)
As1 0.02568(15) 0.02423(15) 0.02024(14) 0.00101(10) -0.00334(11) -0.01069(12)
As2 0.02270(15) 0.01740(14) 0.02195(14) 0.00113(10) -0.00192(11) -0.00438(11)
S1 0.0234(4) 0.0312(4) 0.0361(4) -0.0095(3) -0.0040(3) -0.0069(3)
S2 0.0399(4) 0.0256(4) 0.0227(3) -0.0062(3) -0.0026(3) -0.0065(3)
N1 0.0372(15) 0.0293(14) 0.0525(17) -0.0050(12) 0.0031(13) -0.0131(12)
N2 0.0341(14) 0.0218(13) 0.0463(16) 0.0031(11) 0.0039(12) -0.0040(11)
N3 0.0345(14) 0.0206(12) 0.0304(13) -0.0022(10) -0.0036(11) -0.0005(10)
N4 0.0356(14) 0.0229(12) 0.0309(13) -0.0004(10) -0.0010(11) -0.0078(11)
C1 0.056(2) 0.047(2) 0.0307(17) -0.0142(15) 0.0066(16) -0.0057(18)
C2 0.0386(19) 0.047(2) 0.0361(18) -0.0044(15) 0.0110(14) -0.0004(16)
C3 0.0259(15) 0.0343(17) 0.0312(15) 0.0033(12) -0.0012(12) -0.0048(13)
C4 0.0225(13) 0.0208(13) 0.0206(13) 0.0015(10) -0.0033(10) -0.0018(11)
C5 0.0275(15) 0.0243(14) 0.0239(14) -0.0009(11) -0.0045(11) -0.0026(12)
C6 0.0446(19) 0.0398(18) 0.0294(16) -0.0100(13) -0.0053(14) -0.0121(15)
C7 0.054(3) 0.059(3) 0.079(3) -0.029(2) 0.005(2) -0.025(2)
C8 0.049(2) 0.041(2) 0.062(2) -0.0093(18) -0.0036(19) -0.0172(18)
C9 0.0318(17) 0.0204(15) 0.061(2) -0.0064(14) 0.0161(15) -0.0085(13)
C10 0.0329(17) 0.0206(15) 0.052(2) 0.0039(14) 0.0132(15) -0.0040(13)
C11 0.0387(19) 0.0351(19) 0.049(2) 0.0044(15) 0.0038(16) -0.0046(15)
C12 0.052(2) 0.051(2) 0.052(2) 0.0138(18) -0.0019(18) 0.0033(19)
C13 0.059(3) 0.043(2) 0.059(3) 0.0223(19) 0.009(2) 0.0138(19)
C14 0.050(2) 0.0257(17) 0.067(3) 0.0099(17) 0.0174(19) 0.0005(16)
C15 0.078(3) 0.025(2) 0.092(4) 0.011(2) 0.028(3) 0.003(2)
C16 0.075(3) 0.0201(18) 0.103(4) -0.011(2) 0.033(3) -0.0073(19)
C17 0.045(2) 0.0269(18) 0.081(3) -0.0153(18) 0.0225(19) -0.0115(16)
C18 0.059(3) 0.034(2) 0.097(4) -0.031(2) 0.029(2) -0.0201(19)
C19 0.069(3) 0.048(2) 0.0352(19) 0.0174(16) 0.0021(18) -0.015(2)
C20 0.081(3) 0.033(2) 0.049(2) 0.0208(16) 0.000(2) 0.0022(19)
C21 0.050(2) 0.0325(18) 0.0348(18) 0.0108(14) 0.0028(15) 0.0050(16)
C22 0.0333(16) 0.0199(14) 0.0263(14) 0.0051(11) -0.0056(12) -0.0069(12)
C23 0.0282(15) 0.0264(15) 0.0248(14) -0.0002(11) -0.0056(11) -0.0085(12)
C24 0.0459(19) 0.0405(19) 0.0262(15) 0.0024(13) 0.0001(14) -0.0149(16)
C25 0.067(3) 0.051(2) 0.0377(19) -0.0060(17) 0.0194(17) -0.017(2)
C26 0.064(2) 0.043(2) 0.0358(18) 0.0082(15) -0.0001(17) -0.0200(18)
C27 0.0464(19) 0.0333(17) 0.0313(16) 0.0034(13) -0.0094(14) -0.0178(15)
C28 0.062(2) 0.0280(17) 0.0420(19) 0.0114(14) -0.0168(17) -0.0195(17)
C29 0.061(2) 0.0184(15) 0.052(2) 0.0037(14) -0.0212(18) -0.0049(15)
C30 0.0419(18) 0.0192(15) 0.0438(18) -0.0026(13) -0.0179(15) -0.0028(13)
C31 0.058(2) 0.0207(16) 0.057(2) -0.0127(15) -0.0109(18) 0.0066(16)
C32 0.056(2) 0.0341(19) 0.050(2) -0.0133(16) 0.0034(17) 0.0022(17)
C33 0.048(2) 0.0286(17) 0.0389(18) -0.0048(14) 0.0072(15) 0.0001(15)
C34 0.0326(16) 0.0211(14) 0.0300(15) -0.0007(11) -0.0124(12) -0.0047(12)
C35 0.0347(16) 0.0236(14) 0.0297(15) 0.0002(11) -0.0083(13) -0.0093(13)
C36 0.051(2) 0.0301(17) 0.0440(19) -0.0077(14) 0.0090(16) -0.0082(16)
O1 0.0346(13) 0.0349(13) 0.0756(18) -0.0068(12) -0.0100(12) 0.0007(11)
O2 0.0340(13) 0.0537(16) 0.0674(17) -0.0236(13) -0.0114(12) -0.0158(12)
O3 0.0376(12) 0.0603(16) 0.0291(11) -0.0067(10) 0.0031(9) -0.0192(11)
O4 0.0407(13) 0.0541(15) 0.0341(12) 0.0149(10) -0.0145(10) -0.0320(11)
O5 0.0301(11) 0.0270(10) 0.0259(10) 0.0060(8) -0.0061(8) -0.0146(9)
O6 0.0339(11) 0.0211(10) 0.0307(11) -0.0017(8) 0.0010(9) -0.0089(9)
O7 0.0392(13) 0.0561(16) 0.0326(12) -0.0061(11) 0.0080(10) 0.0045(12)
O8 0.0319(11) 0.0231(10) 0.0246(10) -0.0004(8) -0.0023(8) -0.0049(9)
O9 0.092(2) 0.0377(14) 0.0438(14) -0.0131(11) -0.0255(14) -0.0232(14)
O11 0.0371(12) 0.0232(11) 0.0377(12) 0.0006(9) 0.0089(9) 0.0045(9)
O12 0.0278(11) 0.0282(11) 0.0320(11) -0.0037(8) 0.0019(8) -0.0124(9)
O13 0.0274(10) 0.0210(10) 0.0256(10) -0.0038(8) -0.0063(8) -0.0051(8)
O1W 0.0311(11) 0.0410(13) 0.0362(12) -0.0022(10) -0.0020(9) -0.0152(10)

loop_
_atom_type_symbol
_atom_type_description
_atom_type_scat_dispersion_real
_atom_type_scat_dispersion_imag
_atom_type_scat_source
C C 0.0033 0.0016 'International Tables Vol C Tables 4.2.6.8 and 6.1.1.4'
H H 0.0000 0.0000 'International Tables Vol C Tables 4.2.6.8 and 6.1.1.4'
N N 0.0061 0.0033 'International Tables Vol C Tables 4.2.6.8 and 6.1.1.4'
O O 0.0106 0.0060 'International Tables Vol C Tables 4.2.6.8 and 6.1.1.4'
S S 0.1246 0.1234 'International Tables Vol C Tables 4.2.6.8 and 6.1.1.4'
As As 0.0499 2.0058 'International Tables Vol C Tables 4.2.6.8 and 6.1.1.4'
Mn Mn 0.3368 0.7283 'International Tables Vol C Tables 4.2.6.8 and 6.1.1.4'

loop_
_geom_angle_atom_site_label_1
_geom_angle_atom_site_label_2
_geom_angle_atom_site_label_3
_geom_angle
_geom_angle_site_symmetry_1
_geom_angle_site_symmetry_3
_geom_angle_publ_flag
O6 Mn1 O5 145.58(8) . 2_665 ?
O6 Mn1 N1 94.66(9) . . ?
O5 Mn1 N1 111.85(9) 2_665 . ?
O6 Mn1 N2 108.82(9) . . ?
O5 Mn1 N2 100.30(8) 2_665 . ?
N1 Mn1 N2 71.97(10) . . ?
O6 Mn1 O3 81.74(8) . 2_665 ?
O5 Mn1 O3 78.64(7) 2_665 2_665 ?
N1 Mn1 O3 86.28(9) . 2_665 ?
N2 Mn1 O3 156.25(9) . 2_665 ?
O13 Mn2 O13 73.80(7) . 2_656 ?
O13 Mn2 O1W 112.51(8) . . ?
O13 Mn2 O1W 86.98(8) 2_656 . ?
O13 Mn2 O8 76.88(7) . . ?
O13 Mn2 O8 142.27(7) 2_656 . ?
O1W Mn2 O8 82.79(8) . . ?
O13 Mn2 N3 151.04(8) . . ?
O13 Mn2 N3 130.21(8) 2_656 . ?
O1W Mn2 N3 87.50(9) . . ?
O8 Mn2 N3 85.61(8) . . ?
O13 Mn2 N4 94.56(8) . . ?
O13 Mn2 N4 90.82(8) 2_656 . ?
O1W Mn2 N4 150.93(8) . . ?
O8 Mn2 N4 114.87(8) . . ?
N3 Mn2 N4 71.97(9) . . ?
O6 As1 O5 118.10(10) . . ?
O6 As1 O4 105.68(11) . . ?
O5 As1 O4 108.41(9) . . ?
O6 As1 C4 114.24(10) . . ?
O5 As1 C4 108.44(10) . . ?
O4 As1 C4 100.26(11) . . ?
O12 As2 O13 114.03(9) . . ?
O12 As2 O11 107.85(10) . . ?
O13 As2 O11 104.25(10) . . ?
O12 As2 C22 117.57(11) . . ?
O13 As2 C22 111.39(11) . . ?
O11 As2 C22 99.75(11) . . ?
O2 S1 O1 115.23(14) . . ?
O2 S1 O3 114.24(15) . . ?
O1 S1 O3 108.98(14) . . ?
O2 S1 C5 106.75(14) . . ?
O1 S1 C5 107.77(14) . . ?
O3 S1 C5 102.92(13) . . ?
O9 S2 O7 114.80(15) . . ?
O9 S2 O8 112.99(14) . . ?
O7 S2 O8 111.77(12) . . ?
O9 S2 C23 105.78(14) . . ?
O7 S2 C23 106.13(14) . . ?
O8 S2 C23 104.36(12) . . ?
C8 N1 C9 117.6(3) . . ?
C8 N1 Mn1 126.5(2) . . ?
C9 N1 Mn1 115.9(2) . . ?
C11 N2 C10 117.8(3) . . ?
C11 N2 Mn1 126.5(2) . . ?
C10 N2 Mn1 115.6(2) . . ?
C33 N3 C34 117.6(3) . . ?
C33 N3 Mn2 125.5(2) . . ?
C34 N3 Mn2 116.72(19) . . ?
C36 N4 C35 117.6(3) . . ?
C36 N4 Mn2 125.7(2) . . ?
C35 N4 Mn2 116.61(19) . . ?
C2 C1 C6 120.4(3) . . ?
C1 C2 C3 120.2(3) . . ?
C2 C3 C4 120.1(3) . . ?
C3 C4 C5 119.4(2) . . ?
C3 C4 As1 117.4(2) . . ?
C5 C4 As1 123.0(2) . . ?
C6 C5 C4 119.9(3) . . ?
C6 C5 S1 118.9(2) . . ?
C4 C5 S1 121.0(2) . . ?
C1 C6 C5 119.9(3) . . ?
C18 C7 C8 120.3(4) . . ?
N1 C8 C7 123.1(4) . . ?
N1 C9 C17 122.5(3) . . ?
N1 C9 C10 118.1(3) . . ?
C17 C9 C10 119.4(3) . . ?
N2 C10 C14 122.3(3) . . ?
N2 C10 C9 118.0(3) . . ?
C14 C10 C9 119.6(3) . . ?
N2 C11 C12 123.0(3) . . ?
C13 C12 C11 119.2(4) . . ?
C12 C13 C14 120.2(3) . . ?
C13 C14 C10 117.5(3) . . ?
C13 C14 C15 124.1(4) . . ?
C10 C14 C15 118.4(4) . . ?
C16 C15 C14 121.8(4) . . ?
C15 C16 C17 120.6(4) . . ?
C18 C17 C9 117.7(4) . . ?
C18 C17 C16 122.1(4) . . ?
C9 C17 C16 120.1(4) . . ?
C7 C18 C17 118.8(3) . . ?
C20 C19 C24 119.7(3) . . ?
C19 C20 C21 120.8(3) . . ?
C20 C21 C22 120.1(3) . . ?
C21 C22 C23 119.0(3) . . ?
C21 C22 As2 115.7(2) . . ?
C23 C22 As2 125.2(2) . . ?
C24 C23 C22 119.9(3) . . ?
C24 C23 S2 116.8(2) . . ?
C22 C23 S2 123.2(2) . . ?
C19 C24 C23 120.5(3) . . ?
C26 C25 C36 119.5(3) . . ?
C25 C26 C27 119.4(3) . . ?
C35 C27 C26 117.2(3) . . ?
C35 C27 C28 119.2(3) . . ?
C26 C27 C28 123.7(3) . . ?
C29 C28 C27 121.6(3) . . ?
C28 C29 C30 120.6(3) . . ?
C34 C30 C31 117.1(3) . . ?
C34 C30 C29 119.3(3) . . ?
C31 C30 C29 123.6(3) . . ?
C32 C31 C30 119.8(3) . . ?
C31 C32 C33 119.0(3) . . ?
N3 C33 C32 123.6(3) . . ?
N3 C34 C30 122.9(3) . . ?
N3 C34 C35 117.3(3) . . ?
C30 C34 C35 119.8(3) . . ?
N4 C35 C27 123.2(3) . . ?
N4 C35 C34 117.3(3) . . ?
C27 C35 C34 119.4(3) . . ?
N4 C36 C25 123.0(3) . . ?
S1 O3 Mn1 161.67(15) . 2_665 ?
As1 O4 O5 123.35(11) . 2_565 ?
As1 O5 Mn1 127.18(10) . 2_665 ?
As1 O6 Mn1 130.37(11) . . ?
S2 O7 O1W 100.41(11) . . ?
S2 O8 Mn2 139.37(12) . . ?
As2 O11 O12 109.17(10) . 2_556 ?
As2 O13 Mn2 124.48(9) . . ?
As2 O13 Mn2 127.91(10) . 2_656 ?
Mn2 O13 Mn2 106.20(7) . 2_656 ?
Mn2 O1W O12 120.63(10) . 1_655 ?
Mn2 O1W O7 99.59(9) . . ?
O12 O1W O7 135.64(10) 1_655 . ?

loop_
_geom_bond_atom_site_label_1
_geom_bond_atom_site_label_2
_geom_bond_distance
_geom_bond_site_symmetry_2
_geom_bond_publ_flag
Mn1 O6 2.064(2) . ?
Mn1 O5 2.1131(19) 2_665 ?
Mn1 N1 2.302(3) . ?
Mn1 N2 2.311(3) . ?
Mn1 O3 2.341(2) 2_665 ?
Mn2 O13 2.1651(19) . ?
Mn2 O13 2.1695(18) 2_656 ?
Mn2 O1W 2.186(2) . ?
Mn2 O8 2.2286(19) . ?
Mn2 N3 2.284(2) . ?
Mn2 N4 2.290(3) . ?
As1 O6 1.657(2) . ?
As1 O5 1.6823(19) . ?
As1 O4 1.712(2) . ?
As1 C4 1.929(3) . ?
As2 O12 1.6542(19) . ?
As2 O13 1.6774(17) . ?
As2 O11 1.730(2) . ?
As2 C22 1.927(3) . ?
S1 O2 1.436(2) . ?
S1 O1 1.441(2) . ?
S1 O3 1.467(2) . ?
S1 C5 1.774(3) . ?
S2 O9 1.435(2) . ?
S2 O7 1.453(2) . ?
S2 O8 1.469(2) . ?
S2 C23 1.772(3) . ?
N1 C8 1.316(4) . ?
N1 C9 1.362(4) . ?
N2 C11 1.324(4) . ?
N2 C10 1.360(4) . ?
N3 C33 1.323(4) . ?
N3 C34 1.360(4) . ?
N4 C36 1.322(4) . ?
N4 C35 1.357(4) . ?
C1 C2 1.381(5) . ?
C1 C6 1.383(5) . ?
C2 C3 1.388(4) . ?
C3 C4 1.391(4) . ?
C4 C5 1.400(4) . ?
C5 C6 1.392(4) . ?
C7 C18 1.344(6) . ?
C7 C8 1.401(5) . ?
C9 C17 1.410(4) . ?
C9 C10 1.430(5) . ?
C10 C14 1.414(5) . ?
C11 C12 1.398(5) . ?
C12 C13 1.355(6) . ?
C13 C14 1.383(6) . ?
C14 C15 1.442(6) . ?
C15 C16 1.339(7) . ?
C16 C17 1.417(6) . ?
C17 C18 1.407(6) . ?
C19 C20 1.369(5) . ?
C19 C24 1.382(5) . ?
C20 C21 1.386(5) . ?
C21 C22 1.392(4) . ?
C22 C23 1.396(4) . ?
C23 C24 1.390(4) . ?
C25 C26 1.358(5) . ?
C25 C36 1.400(5) . ?
C26 C27 1.406(5) . ?
C27 C35 1.401(4) . ?
C27 C28 1.429(4) . ?
C28 C29 1.345(5) . ?
C29 C30 1.436(5) . ?
C30 C34 1.399(4) . ?
C30 C31 1.413(5) . ?
C31 C32 1.358(5) . ?
C32 C33 1.393(4) . ?
C34 C35 1.440(4) . ?
O3 Mn1 2.341(2) 2_665 ?
O4 O5 2.570(3) 2_565 ?
O5 Mn1 2.1131(19) 2_665 ?
O7 O1W 2.719(3) . ?
O11 O12 2.607(3) 2_556 ?
O13 Mn2 2.1695(18) 2_656 ?
O1W O12 2.640(3) 1_655 ?
